data_7216009
loop_
_publ_author_name
'Zhang, Chuanlei'
'Hao, Han'
'Shi, Zhenzhen'
'Zheng, Hegen'

_publ_section_title
;
 Four new metal--organic frameworks based on a rigid linear ligand:
 synthesis, optical properties and structural investigation
;
_journal_name_full CrystEngComm
_journal_paper_doi 10.1039/c4ce00224e
_journal_year 2014
_chemical_formula_sum 'C46 H48 N6 Ni O10'
_chemical_formula_weight 903.61
_chemical_name_systematic
; 
 ? 
;
_space_group_IT_number 2
_symmetry_cell_setting triclinic
_symmetry_space_group_name_Hall '-P 1'
_symmetry_space_group_name_H-M 'P -1'
_atom_sites_solution_hydrogens geom
_atom_sites_solution_primary direct
_atom_sites_solution_secondary difmap
_audit_creation_method SHELXL-97
_cell_angle_alpha 107.5810(10)
_cell_angle_beta 91.9470(10)
_cell_angle_gamma 99.3780(10)
_cell_formula_units_Z 2
_cell_length_a 10.8266(7)
_cell_length_b 12.4225(7)
_cell_length_c 16.9020(10)
_cell_measurement_reflns_used 7754
_cell_measurement_temperature 293(2)
_cell_measurement_theta_max 27.60
_cell_measurement_theta_min 2.39
_cell_volume 2129.7(2)
_computing_cell_refinement 'Bruker SMART'
_computing_data_collection 'Bruker SMART'
_computing_data_reduction 'Bruker SAINT'
_computing_molecular_graphics 'Bruker SHELXTL'
_computing_publication_material 'Bruker SHELXTL'
_computing_structure_refinement 'SHELXL-97 (Sheldrick, 1997)'
_computing_structure_solution 'SHELXS-97 (Sheldrick, 1990)'
_diffrn_ambient_temperature 293(2)
_diffrn_measured_fraction_theta_full 0.983
_diffrn_measured_fraction_theta_max 0.983
_diffrn_measurement_device_type 'CCD area detector'
_diffrn_measurement_method 'phi and omega scans'
_diffrn_radiation_monochromator graphite
_diffrn_radiation_source 'fine-focus sealed tube'
_diffrn_radiation_type MoK\a
_diffrn_radiation_wavelength 0.71073
_diffrn_reflns_av_R_equivalents 0.0384
_diffrn_reflns_av_sigmaI/netI 0.0545
_diffrn_reflns_limit_h_max 14
_diffrn_reflns_limit_h_min -9
_diffrn_reflns_limit_k_max 16
_diffrn_reflns_limit_k_min -16
_diffrn_reflns_limit_l_max 21
_diffrn_reflns_limit_l_min -21
_diffrn_reflns_number 19540
_diffrn_reflns_theta_full 27.62
_diffrn_reflns_theta_max 27.62
_diffrn_reflns_theta_min 1.75
_exptl_absorpt_coefficient_mu 0.523
_exptl_absorpt_correction_T_max 0.8847
_exptl_absorpt_correction_T_min 0.8422
_exptl_absorpt_correction_type multi-scan
_exptl_absorpt_process_details 'SADABS; Bruker, 2000'
_exptl_crystal_colour 'light green'
_exptl_crystal_density_diffrn 1.409
_exptl_crystal_density_meas 1.409
_exptl_crystal_density_method 'not measured'
_exptl_crystal_description block
_exptl_crystal_F_000 948
_exptl_crystal_size_max 0.34
_exptl_crystal_size_mid 0.28
_exptl_crystal_size_min 0.24
_refine_diff_density_max 0.730
_refine_diff_density_min -0.977
_refine_diff_density_rms 0.078
_refine_ls_extinction_method none
_refine_ls_goodness_of_fit_ref 1.052
_refine_ls_hydrogen_treatment mixed
_refine_ls_matrix_type full
_refine_ls_number_parameters 577
_refine_ls_number_reflns 9726
_refine_ls_number_restraints 0
_refine_ls_restrained_S_all 1.052
_refine_ls_R_factor_all 0.0531
_refine_ls_R_factor_gt 0.0438
_refine_ls_shift/su_max 0.006
_refine_ls_shift/su_mean 0.000
_refine_ls_structure_factor_coef Fsqd
_refine_ls_weighting_details 'calc w=1/[\s^2^(Fo^2^)+(0.0652P)^2^+1.2497P] where P=(Fo^2^+2Fc^2^)/3'
_refine_ls_weighting_scheme calc
_refine_ls_wR_factor_gt 0.1212
_refine_ls_wR_factor_ref 0.1375
_reflns_number_gt 7989
_reflns_number_total 9726
_reflns_threshold_expression >2sigma(I)
_cod_data_source_file c4ce00224e2.cif
_cod_data_source_block 1
_cod_depositor_comments
;
The following automatic conversions were performed:

'_symmetry_cell_setting' value 'Triclinic' changed to 'triclinic'
according to
/usr/data/users/saulius/crontab/automatic-downloads/rss-feeds/RSC/lib/dictionaries/cif_core.dic
dictionary named 'cif_core.dic' version 2.4.2 from 2011-04-26.

Automatic conversion script
Id: cif_fix_values 2281 2013-09-26 08:29:07Z andrius 
;
_cod_original_sg_symbol_H-M P-1
_cod_database_code 7216009

loop_
_symmetry_equiv_pos_as_xyz
'x, y, z'
'-x, -y, -z'

loop_
_atom_site_label
_atom_site_type_symbol
_atom_site_fract_x
_atom_site_fract_y
_atom_site_fract_z
_atom_site_U_iso_or_equiv
_atom_site_adp_type
_atom_site_occupancy
_atom_site_symmetry_multiplicity
_atom_site_calc_flag
_atom_site_refinement_flags
Ni1 Ni 0.5000 0.5000 1.0000 0.00969(9) Uani 1 2 d S
Ni2 Ni 0.0000 -0.5000 0.0000 0.00932(9) Uani 1 2 d S
O3 O 0.38299(11) 0.54979(10) 0.92028(7) 0.0126(2) Uani 1 1 d .
O4 O 0.52714(12) 0.65865(12) 0.87098(8) 0.0190(3) Uani 1 1 d .
O5 O 0.34131(11) 0.40453(10) 1.02610(7) 0.0135(2) Uani 1 1 d .
H5B H 0.3620 0.3712 1.0604 0.020 Uiso 1 1 d R
H5C H 0.2906 0.4485 1.0473 0.020 Uiso 1 1 d R
O6 O -0.15827(11) -0.60432(10) 0.02038(7) 0.0132(2) Uani 1 1 d .
H6B H -0.1382 -0.6358 0.0560 0.020 Uiso 1 1 d R
H6C H -0.2136 -0.5640 0.0386 0.020 Uiso 1 1 d R
O1 O 0.02108(12) -0.33452(12) -0.12371(8) 0.0190(3) Uani 1 1 d .
O2 O -0.11648(11) -0.46017(10) -0.08466(7) 0.0125(2) Uani 1 1 d .
O20 O -0.39337(16) -0.28083(13) -0.40300(10) 0.0337(4) Uani 1 1 d .
O22 O 0.16557(14) 0.70731(12) 0.55744(9) 0.0277(3) Uani 1 1 d .
N1 N -0.02318(14) -0.35740(12) 0.09863(9) 0.0124(3) Uani 1 1 d .
C3 C -0.08653(18) -0.20238(16) 0.18160(12) 0.0194(4) Uani 1 1 d .
H3 H -0.1320 -0.1442 0.2027 0.023 Uiso 1 1 calc R
N3 N 0.51337(14) 0.35955(12) 0.89803(9) 0.0125(3) Uani 1 1 d .
C16 C 0.57830(17) 0.21329(16) 0.80526(11) 0.0174(4) Uani 1 1 d .
H16 H 0.6246 0.1575 0.7798 0.021 Uiso 1 1 calc R
N2 N 0.02018(14) -0.22018(13) 0.21957(9) 0.0149(3) Uani 1 1 d .
C21 C 0.21524(17) 0.50642(15) 0.77768(11) 0.0152(3) Uani 1 1 d .
H21 H 0.1882 0.4732 0.8180 0.018 Uiso 1 1 calc R
N4 N 0.46948(14) 0.23455(13) 0.77180(9) 0.0142(3) Uani 1 1 d .
C30 C -0.07983(16) -0.40393(15) -0.13458(11) 0.0132(3) Uani 1 1 d .
C37 C -0.41207(18) -0.48055(17) -0.43108(11) 0.0193(4) Uani 1 1 d .
C18 C 0.43434(17) 0.32310(15) 0.83050(11) 0.0144(3) Uani 1 1 d .
H18 H 0.3635 0.3541 0.8239 0.017 Uiso 1 1 calc R
C17 C 0.60338(17) 0.29048(15) 0.88257(11) 0.0161(4) Uani 1 1 d .
H17 H 0.6712 0.2961 0.9198 0.019 Uiso 1 1 calc R
C26 C 0.08792(18) 0.51879(17) 0.57004(11) 0.0190(4) Uani 1 1 d .
C27 C 0.00228(18) 0.41598(17) 0.53664(12) 0.0207(4) Uani 1 1 d .
H27 H 0.0030 0.3580 0.5608 0.025 Uiso 1 1 calc R
C13 C 0.40339(18) 0.17266(15) 0.69235(11) 0.0169(4) Uani 1 1 d .
C4 C 0.08244(18) -0.15271(16) 0.29902(11) 0.0170(4) Uani 1 1 d .
C28 C 0.08346(19) 0.60311(17) 0.53076(12) 0.0207(4) Uani 1 1 d .
C1 C -0.11133(17) -0.28669(16) 0.10768(11) 0.0163(4) Uani 1 1 d .
H1 H -0.1780 -0.2958 0.0686 0.020 Uiso 1 1 calc R
C36 C -0.32441(18) -0.46262(17) -0.35684(11) 0.0180(4) Uani 1 1 d .
C22 C 0.13570(17) 0.48908(16) 0.70709(11) 0.0164(4) Uani 1 1 d .
H22 H 0.0554 0.4457 0.7013 0.020 Uiso 1 1 calc R
C10 C 0.27148(19) 0.04620(16) 0.53766(11) 0.0194(4) Uani 1 1 d .
C24 C 0.29634(19) 0.5989(2) 0.65466(13) 0.0249(4) Uani 1 1 d .
H24 H 0.3250 0.6286 0.6129 0.030 Uiso 1 1 calc R
C34 C -0.35335(18) -0.52609(16) -0.30230(11) 0.0177(4) Uani 1 1 d .
H34 H -0.4261 -0.5816 -0.3140 0.021 Uiso 1 1 calc R
C35 C -0.21254(19) -0.38093(19) -0.33794(13) 0.0246(4) Uani 1 1 d .
H35 H -0.1908 -0.3380 -0.3736 0.030 Uiso 1 1 calc R
C20 C 0.33485(17) 0.57281(15) 0.78878(11) 0.0140(3) Uani 1 1 d .
C7 C 0.20405(19) -0.02249(16) 0.45527(11) 0.0198(4) Uani 1 1 d .
C23 C 0.17462(18) 0.53599(17) 0.64462(11) 0.0180(4) Uani 1 1 d .
C31 C -0.16547(17) -0.42627(15) -0.21208(11) 0.0141(3) Uani 1 1 d .
C25 C 0.37528(18) 0.61797(18) 0.72555(12) 0.0221(4) Uani 1 1 d .
H25 H 0.4557 0.6610 0.7313 0.027 Uiso 1 1 calc R
C32 C -0.27518(17) -0.50781(15) -0.23063(11) 0.0156(4) Uani 1 1 d .
H32 H -0.2966 -0.5506 -0.1949 0.019 Uiso 1 1 calc R
C12 C 0.4365(3) 0.0732(2) 0.64532(16) 0.0523(9) Uani 1 1 d .
H12 H 0.5033 0.0466 0.6647 0.063 Uiso 1 1 calc R
C6 C 0.2022(2) -0.14069(17) 0.42389(12) 0.0265(5) Uani 1 1 d .
H6A H 0.2418 -0.1766 0.4558 0.032 Uiso 1 1 calc R
C33 C -0.13457(18) -0.36359(18) -0.26720(12) 0.0212(4) Uani 1 1 d .
H33 H -0.0606 -0.3096 -0.2560 0.025 Uiso 1 1 calc R
C15 C 0.2404(2) 0.1475(2) 0.58545(14) 0.0429(7) Uani 1 1 d .
H15 H 0.1738 0.1742 0.5661 0.051 Uiso 1 1 calc R
C38 C -0.46873(19) -0.59110(18) -0.47829(12) 0.0214(4) Uani 1 1 d .
H38 H -0.4482 -0.6531 -0.4641 0.026 Uiso 1 1 calc R
C39 C -0.44453(19) -0.38830(18) -0.45363(12) 0.0224(4) Uani 1 1 d .
C11 C 0.3714(3) 0.0114(2) 0.56886(15) 0.0494(8) Uani 1 1 d .
H11 H 0.3962 -0.0558 0.5376 0.059 Uiso 1 1 calc R
C5 C 0.1428(2) -0.20500(16) 0.34659(12) 0.0233(4) Uani 1 1 d .
H5A H 0.1433 -0.2833 0.3265 0.028 Uiso 1 1 calc R
C19 C 0.42212(16) 0.59643(15) 0.86557(11) 0.0132(3) Uani 1 1 d .
C8 C 0.1434(2) 0.02826(18) 0.40588(13) 0.0300(5) Uani 1 1 d .
H8 H 0.1435 0.1068 0.4254 0.036 Uiso 1 1 calc R
C14 C 0.3058(2) 0.2110(2) 0.66179(14) 0.0414(7) Uani 1 1 d .
H14 H 0.2834 0.2798 0.6923 0.050 Uiso 1 1 calc R
C2 C 0.05466(17) -0.31492(15) 0.16673(11) 0.0138(3) Uani 1 1 d .
H2 H 0.1240 -0.3456 0.1773 0.017 Uiso 1 1 calc R
C9 C 0.0827(2) -0.03577(17) 0.32805(13) 0.0290(5) Uani 1 1 d .
H9 H 0.0428 -0.0005 0.2959 0.035 Uiso 1 1 calc R
C40 C -0.4510(2) -0.18846(19) -0.40802(15) 0.0342(5) Uani 1 1 d .
H40A H -0.4398 -0.1769 -0.4612 0.051 Uiso 1 1 calc R
H40B H -0.4132 -0.1199 -0.3645 0.051 Uiso 1 1 calc R
H40C H -0.5392 -0.2059 -0.4018 0.051 Uiso 1 1 calc R
C29 C 0.1266(3) 0.7887(2) 0.62356(19) 0.0574(8) Uani 1 1 d .
H29A H 0.0547 0.8132 0.6045 0.086 Uiso 1 1 calc R
H29B H 0.1935 0.8536 0.6450 0.086 Uiso 1 1 calc R
H29C H 0.1047 0.7555 0.6668 0.086 Uiso 1 1 calc R
O8 O 0.8746(2) 0.04922(16) 0.19534(12) 0.0451(5) Uani 1 1 d .
N5 N 0.7068(2) 0.06150(17) 0.11610(15) 0.0369(5) Uani 1 1 d .
C45 C 0.6312(3) -0.0473(3) 0.1156(3) 0.0734(12) Uani 1 1 d .
H45A H 0.6748 -0.0803 0.1502 0.110 Uiso 1 1 calc R
H45B H 0.6173 -0.0990 0.0596 0.110 Uiso 1 1 calc R
H45C H 0.5519 -0.0342 0.1366 0.110 Uiso 1 1 calc R
C44 C 0.6493(3) 0.1267(2) 0.07193(18) 0.0407(6) Uani 1 1 d .
H44A H 0.7057 0.1972 0.0772 0.061 Uiso 1 1 calc R
H44B H 0.5724 0.1436 0.0952 0.061 Uiso 1 1 calc R
H44C H 0.6317 0.0826 0.0141 0.061 Uiso 1 1 calc R
C46 C 0.8207(2) 0.09956(19) 0.15659(15) 0.0332(5) Uani 1 1 d .
H46 H 0.8631 0.1704 0.1554 0.040 Uiso 1 1 calc R
O7 O 0.3438(2) 0.02518(18) 0.21120(14) 0.0594(6) Uani 1 1 d .
N6 N 0.21757(19) 0.05477(16) 0.11302(14) 0.0324(4) Uani 1 1 d .
C41 C 0.1796(3) 0.1359(2) 0.07447(19) 0.0447(6) Uani 1 1 d .
H41A H 0.0994 0.1525 0.0918 0.067 Uiso 1 1 calc R
H41B H 0.1734 0.1030 0.0149 0.067 Uiso 1 1 calc R
H41C H 0.2409 0.2055 0.0912 0.067 Uiso 1 1 calc R
C42 C 0.1382(3) -0.0581(2) 0.0895(2) 0.0447(6) Uani 1 1 d .
H42A H 0.1736 -0.1057 0.1161 0.067 Uiso 1 1 calc R
H42B H 0.1330 -0.0923 0.0302 0.067 Uiso 1 1 calc R
H42C H 0.0556 -0.0508 0.1068 0.067 Uiso 1 1 calc R
C43 C 0.3105(2) 0.0868(2) 0.17306(18) 0.0408(6) Uani 1 1 d .
H43 H 0.3540 0.1620 0.1874 0.049 Uiso 1 1 calc R

loop_
_atom_site_aniso_label
_atom_site_aniso_U_11
_atom_site_aniso_U_22
_atom_site_aniso_U_33
_atom_site_aniso_U_23
_atom_site_aniso_U_13
_atom_site_aniso_U_12
Ni1 0.01125(16) 0.01078(16) 0.00582(15) 0.00034(11) -0.00150(11) 0.00334(11)
Ni2 0.01141(16) 0.01004(16) 0.00562(15) 0.00061(11) -0.00115(11) 0.00335(11)
O3 0.0139(6) 0.0162(6) 0.0085(6) 0.0035(5) 0.0002(4) 0.0060(5)
O4 0.0157(6) 0.0223(7) 0.0204(7) 0.0109(5) -0.0044(5) 0.0006(5)
O5 0.0137(6) 0.0151(6) 0.0118(6) 0.0037(5) -0.0006(5) 0.0044(5)
O6 0.0137(6) 0.0144(6) 0.0119(6) 0.0035(5) -0.0003(5) 0.0049(5)
O1 0.0173(6) 0.0206(7) 0.0207(7) 0.0108(5) -0.0047(5) 0.0007(5)
O2 0.0143(6) 0.0152(6) 0.0087(6) 0.0037(5) -0.0006(4) 0.0049(5)
O20 0.0429(9) 0.0260(8) 0.0295(8) 0.0056(6) -0.0180(7) 0.0090(7)
O22 0.0314(8) 0.0264(8) 0.0238(8) 0.0098(6) -0.0077(6) -0.0008(6)
N1 0.0138(7) 0.0131(7) 0.0091(7) 0.0014(5) 0.0009(5) 0.0031(6)
C3 0.0186(9) 0.0186(9) 0.0177(9) -0.0015(7) -0.0028(7) 0.0092(7)
N3 0.0146(7) 0.0122(7) 0.0087(7) 0.0002(5) -0.0008(5) 0.0028(5)
C16 0.0175(9) 0.0170(9) 0.0148(9) -0.0008(7) -0.0029(7) 0.0068(7)
N2 0.0172(7) 0.0141(7) 0.0104(7) -0.0015(6) -0.0024(6) 0.0049(6)
C21 0.0184(9) 0.0170(8) 0.0118(8) 0.0061(7) 0.0006(7) 0.0044(7)
N4 0.0180(7) 0.0123(7) 0.0095(7) -0.0015(5) -0.0018(6) 0.0045(6)
C30 0.0154(8) 0.0140(8) 0.0110(8) 0.0027(6) -0.0001(6) 0.0078(7)
C37 0.0202(9) 0.0283(10) 0.0116(9) 0.0077(7) -0.0008(7) 0.0084(8)
C18 0.0167(8) 0.0133(8) 0.0114(8) 0.0004(6) -0.0012(6) 0.0046(7)
C17 0.0179(9) 0.0147(8) 0.0143(8) 0.0017(7) -0.0019(7) 0.0051(7)
C26 0.0176(9) 0.0287(10) 0.0120(9) 0.0080(7) -0.0011(7) 0.0053(8)
C27 0.0249(10) 0.0249(10) 0.0136(9) 0.0084(7) -0.0035(7) 0.0042(8)
C13 0.0217(9) 0.0153(8) 0.0098(8) -0.0007(6) -0.0033(7) 0.0024(7)
C4 0.0201(9) 0.0173(9) 0.0088(8) -0.0026(7) -0.0019(7) 0.0034(7)
C28 0.0218(9) 0.0251(10) 0.0156(9) 0.0079(7) -0.0021(7) 0.0031(8)
C1 0.0177(8) 0.0171(9) 0.0126(8) 0.0012(7) -0.0018(7) 0.0068(7)
C36 0.0188(9) 0.0252(10) 0.0119(8) 0.0060(7) 0.0001(7) 0.0092(7)
C22 0.0167(8) 0.0191(9) 0.0134(8) 0.0056(7) -0.0016(7) 0.0030(7)
C10 0.0249(10) 0.0171(9) 0.0117(9) -0.0010(7) -0.0034(7) 0.0027(7)
C24 0.0207(10) 0.0414(12) 0.0174(10) 0.0181(9) 0.0002(8) 0.0021(9)
C34 0.0182(9) 0.0185(9) 0.0153(9) 0.0041(7) -0.0033(7) 0.0033(7)
C35 0.0231(10) 0.0367(12) 0.0212(10) 0.0196(9) -0.0001(8) 0.0059(9)
C20 0.0152(8) 0.0162(8) 0.0107(8) 0.0029(6) -0.0010(6) 0.0059(7)
C7 0.0278(10) 0.0175(9) 0.0096(8) -0.0022(7) -0.0031(7) 0.0045(8)
C23 0.0189(9) 0.0248(9) 0.0121(8) 0.0075(7) -0.0009(7) 0.0063(7)
C31 0.0152(8) 0.0175(8) 0.0118(8) 0.0056(7) 0.0001(6) 0.0071(7)
C25 0.0156(9) 0.0337(11) 0.0212(10) 0.0162(8) -0.0002(7) 0.0019(8)
C32 0.0199(9) 0.0170(9) 0.0112(8) 0.0050(7) -0.0005(7) 0.0056(7)
C12 0.0666(18) 0.0394(14) 0.0351(14) -0.0225(11) -0.0350(13) 0.0381(13)
C6 0.0441(13) 0.0175(9) 0.0151(9) 0.0032(7) -0.0089(9) 0.0037(9)
C33 0.0172(9) 0.0289(10) 0.0200(10) 0.0134(8) -0.0019(7) 0.0010(8)
C15 0.0466(14) 0.0467(15) 0.0243(11) -0.0150(10) -0.0199(10) 0.0320(12)
C38 0.0255(10) 0.0268(10) 0.0151(9) 0.0094(8) -0.0024(7) 0.0095(8)
C39 0.0258(10) 0.0257(10) 0.0153(9) 0.0053(7) -0.0038(8) 0.0071(8)
C11 0.0700(18) 0.0348(13) 0.0293(12) -0.0212(10) -0.0288(12) 0.0368(13)
C5 0.0366(11) 0.0127(8) 0.0161(9) 0.0005(7) -0.0072(8) 0.0014(8)
C19 0.0152(8) 0.0138(8) 0.0120(8) 0.0037(6) 0.0006(6) 0.0076(7)
C8 0.0438(13) 0.0175(9) 0.0218(10) -0.0061(8) -0.0128(9) 0.0131(9)
C14 0.0490(15) 0.0379(13) 0.0243(11) -0.0187(10) -0.0183(10) 0.0306(12)
C2 0.0164(8) 0.0126(8) 0.0105(8) 0.0001(6) -0.0004(6) 0.0044(6)
C9 0.0426(13) 0.0206(10) 0.0201(10) -0.0028(8) -0.0129(9) 0.0161(9)
C40 0.0389(13) 0.0263(11) 0.0396(13) 0.0149(10) -0.0044(10) 0.0046(10)
C29 0.0561(18) 0.0386(15) 0.0561(18) -0.0121(13) 0.0142(15) -0.0021(13)
O8 0.0600(12) 0.0371(10) 0.0435(11) 0.0122(8) 0.0047(9) 0.0248(9)
N5 0.0333(11) 0.0246(10) 0.0610(14) 0.0218(10) 0.0152(10) 0.0100(8)
C45 0.0388(16) 0.0501(18) 0.153(4) 0.066(2) 0.016(2) 0.0031(14)
C44 0.0395(14) 0.0333(13) 0.0568(17) 0.0195(12) 0.0097(12) 0.0160(11)
C46 0.0443(14) 0.0212(10) 0.0350(13) 0.0065(9) 0.0121(10) 0.0107(10)
O7 0.0714(15) 0.0427(11) 0.0628(14) 0.0044(10) -0.0104(11) 0.0327(11)
N6 0.0328(10) 0.0200(9) 0.0459(12) 0.0109(8) 0.0106(9) 0.0066(8)
C41 0.0521(16) 0.0318(13) 0.0565(17) 0.0183(12) 0.0103(13) 0.0154(12)
C42 0.0434(15) 0.0306(13) 0.0595(18) 0.0163(12) 0.0107(13) -0.0005(11)
C43 0.0364(13) 0.0254(12) 0.0571(17) 0.0035(11) 0.0037(12) 0.0137(10)

loop_
_atom_type_symbol
_atom_type_description
_atom_type_scat_dispersion_real
_atom_type_scat_dispersion_imag
_atom_type_scat_source
C C 0.0033 0.0016 'International Tables Vol C Tables 4.2.6.8 and 6.1.1.4'
H H 0.0000 0.0000 'International Tables Vol C Tables 4.2.6.8 and 6.1.1.4'
N N 0.0061 0.0033 'International Tables Vol C Tables 4.2.6.8 and 6.1.1.4'
Ni Ni 0.3393 1.1124 'International Tables Vol C Tables 4.2.6.8 and 6.1.1.4'
O O 0.0106 0.0060 'International Tables Vol C Tables 4.2.6.8 and 6.1.1.4'

loop_
_geom_angle_atom_site_label_1
_geom_angle_atom_site_label_2
_geom_angle_atom_site_label_3
_geom_angle
_geom_angle_site_symmetry_1
_geom_angle_site_symmetry_3
O5 Ni1 O5 180.0 . 2_667
O5 Ni1 N3 88.50(5) . .
O5 Ni1 N3 91.50(5) 2_667 .
O5 Ni1 N3 91.50(5) . 2_667
O5 Ni1 N3 88.50(5) 2_667 2_667
N3 Ni1 N3 180.000(1) . 2_667
O5 Ni1 O3 92.01(5) . 2_667
O5 Ni1 O3 87.99(5) 2_667 2_667
N3 Ni1 O3 93.00(5) . 2_667
N3 Ni1 O3 87.00(5) 2_667 2_667
O5 Ni1 O3 87.99(5) . .
O5 Ni1 O3 92.01(5) 2_667 .
N3 Ni1 O3 87.00(5) . .
N3 Ni1 O3 93.00(5) 2_667 .
O3 Ni1 O3 180.000(1) 2_667 .
O6 Ni2 O6 180.0 . 2_545
O6 Ni2 N1 93.72(5) . .
O6 Ni2 N1 86.28(5) 2_545 .
O6 Ni2 N1 86.28(5) . 2_545
O6 Ni2 N1 93.72(5) 2_545 2_545
N1 Ni2 N1 180.00(10) . 2_545
O6 Ni2 O2 92.87(5) . 2_545
O6 Ni2 O2 87.13(5) 2_545 2_545
N1 Ni2 O2 86.96(5) . 2_545
N1 Ni2 O2 93.04(5) 2_545 2_545
O6 Ni2 O2 87.13(5) . .
O6 Ni2 O2 92.87(5) 2_545 .
N1 Ni2 O2 93.04(5) . .
N1 Ni2 O2 86.96(5) 2_545 .
O2 Ni2 O2 180.00(6) 2_545 .
C19 O3 Ni1 124.58(11) . .
Ni1 O5 H5B 109.4 . .
Ni1 O5 H5C 109.5 . .
H5B O5 H5C 109.5 . .
Ni2 O6 H6B 109.4 . .
Ni2 O6 H6C 109.5 . .
H6B O6 H6C 109.5 . .
C30 O2 Ni2 125.87(11) . .
C39 O20 C40 117.92(16) . .
C28 O22 C29 113.83(19) . .
C2 N1 C1 105.95(14) . .
C2 N1 Ni2 123.03(12) . .
C1 N1 Ni2 130.97(12) . .
C1 C3 N2 106.11(16) . .
C1 C3 H3 126.9 . .
N2 C3 H3 126.9 . .
C18 N3 C17 105.82(14) . .
C18 N3 Ni1 123.71(12) . .
C17 N3 Ni1 130.38(12) . .
C17 C16 N4 105.94(16) . .
C17 C16 H16 127.0 . .
N4 C16 H16 127.0 . .
C2 N2 C3 106.94(14) . .
C2 N2 C4 126.28(15) . .
C3 N2 C4 126.78(15) . .
C22 C21 C20 120.79(17) . .
C22 C21 H21 119.6 . .
C20 C21 H21 119.6 . .
C18 N4 C16 106.88(14) . .
C18 N4 C13 126.11(15) . .
C16 N4 C13 126.96(15) . .
O1 C30 O2 124.70(16) . .
O1 C30 C31 118.74(16) . .
O2 C30 C31 116.56(15) . .
C38 C37 C39 118.09(17) . .
C38 C37 C36 119.91(17) . .
C39 C37 C36 121.95(18) . .
N3 C18 N4 111.34(15) . .
N3 C18 H18 124.3 . .
N4 C18 H18 124.3 . .
C16 C17 N3 110.01(16) . .
C16 C17 H17 125.0 . .
N3 C17 H17 125.0 . .
C27 C26 C28 116.28(17) . .
C27 C26 C23 120.28(17) . .
C28 C26 C23 123.42(18) . .
C28 C27 C26 122.74(18) 2_566 .
C28 C27 H27 118.6 2_566 .
C26 C27 H27 118.6 . .
C12 C13 C14 118.69(18) . .
C12 C13 N4 119.99(17) . .
C14 C13 N4 121.32(17) . .
C5 C4 C9 120.38(17) . .
C5 C4 N2 119.43(16) . .
C9 C4 N2 120.19(16) . .
C27 C28 O22 117.73(17) 2_566 .
C27 C28 C26 120.98(18) 2_566 .
O22 C28 C26 121.28(17) . .
C3 C1 N1 110.01(16) . .
C3 C1 H1 125.0 . .
N1 C1 H1 125.0 . .
C34 C36 C35 117.93(17) . .
C34 C36 C37 120.03(17) . .
C35 C36 C37 122.03(17) . .
C21 C22 C23 120.87(17) . .
C21 C22 H22 119.6 . .
C23 C22 H22 119.6 . .
C11 C10 C15 116.60(18) . .
C11 C10 C7 120.56(18) . .
C15 C10 C7 122.83(18) . .
C25 C24 C23 121.25(18) . .
C25 C24 H24 119.4 . .
C23 C24 H24 119.4 . .
C32 C34 C36 121.13(18) . .
C32 C34 H34 119.4 . .
C36 C34 H34 119.4 . .
C33 C35 C36 120.86(18) . .
C33 C35 H35 119.6 . .
C36 C35 H35 119.6 . .
C21 C20 C25 118.53(16) . .
C21 C20 C19 122.30(16) . .
C25 C20 C19 119.17(16) . .
C8 C7 C6 117.71(17) . .
C8 C7 C10 121.61(17) . .
C6 C7 C10 120.66(17) . .
C24 C23 C22 118.06(17) . .
C24 C23 C26 121.48(17) . .
C22 C23 C26 120.46(17) . .
C32 C31 C33 118.70(16) . .
C32 C31 C30 121.66(16) . .
C33 C31 C30 119.63(16) . .
C24 C25 C20 120.43(18) . .
C24 C25 H25 119.8 . .
C20 C25 H25 119.8 . .
C31 C32 C34 120.55(17) . .
C31 C32 H32 119.7 . .
C34 C32 H32 119.7 . .
C13 C12 C11 120.4(2) . .
C13 C12 H12 119.8 . .
C11 C12 H12 119.8 . .
C5 C6 C7 121.29(18) . .
C5 C6 H6A 119.4 . .
C7 C6 H6A 119.4 . .
C35 C33 C31 120.81(18) . .
C35 C33 H33 119.6 . .
C31 C33 H33 119.6 . .
C10 C15 C14 121.8(2) . .
C10 C15 H15 119.1 . .
C14 C15 H15 119.1 . .
C37 C38 C39 121.86(18) . 2_444
C37 C38 H38 119.1 . .
C39 C38 H38 119.1 2_444 .
O20 C39 C38 123.20(18) . 2_444
O20 C39 C37 116.62(17) . .
C38 C39 C37 120.06(19) 2_444 .
C10 C11 C12 122.2(2) . .
C10 C11 H11 118.9 . .
C12 C11 H11 118.9 . .
C6 C5 C4 119.87(18) . .
C6 C5 H5A 120.1 . .
C4 C5 H5A 120.1 . .
O4 C19 O3 125.02(16) . .
O4 C19 C20 118.00(16) . .
O3 C19 C20 116.98(16) . .
C9 C8 C7 121.51(18) . .
C9 C8 H8 119.2 . .
C7 C8 H8 119.2 . .
C13 C14 C15 120.30(19) . .
C13 C14 H14 119.8 . .
C15 C14 H14 119.8 . .
N1 C2 N2 111.00(15) . .
N1 C2 H2 124.5 . .
N2 C2 H2 124.5 . .
C4 C9 C8 119.23(18) . .
C4 C9 H9 120.4 . .
C8 C9 H9 120.4 . .
O20 C40 H40A 109.5 . .
O20 C40 H40B 109.5 . .
H40A C40 H40B 109.5 . .
O20 C40 H40C 109.5 . .
H40A C40 H40C 109.5 . .
H40B C40 H40C 109.5 . .
O22 C29 H29A 109.5 . .
O22 C29 H29B 109.5 . .
H29A C29 H29B 109.5 . .
O22 C29 H29C 109.5 . .
H29A C29 H29C 109.5 . .
H29B C29 H29C 109.5 . .
C46 N5 C44 122.1(2) . .
C46 N5 C45 121.7(2) . .
C44 N5 C45 116.2(2) . .
N5 C45 H45A 109.5 . .
N5 C45 H45B 109.5 . .
H45A C45 H45B 109.5 . .
N5 C45 H45C 109.5 . .
H45A C45 H45C 109.5 . .
H45B C45 H45C 109.5 . .
N5 C44 H44A 109.5 . .
N5 C44 H44B 109.5 . .
H44A C44 H44B 109.5 . .
N5 C44 H44C 109.5 . .
H44A C44 H44C 109.5 . .
H44B C44 H44C 109.5 . .
O8 C46 N5 125.5(2) . .
O8 C46 H46 117.2 . .
N5 C46 H46 117.2 . .
C43 N6 C42 122.0(2) . .
C43 N6 C41 121.4(2) . .
C42 N6 C41 116.2(2) . .
N6 C41 H41A 109.5 . .
N6 C41 H41B 109.5 . .
H41A C41 H41B 109.5 . .
N6 C41 H41C 109.5 . .
H41A C41 H41C 109.5 . .
H41B C41 H41C 109.5 . .
N6 C42 H42A 109.5 . .
N6 C42 H42B 109.5 . .
H42A C42 H42B 109.5 . .
N6 C42 H42C 109.5 . .
H42A C42 H42C 109.5 . .
H42B C42 H42C 109.5 . .
O7 C43 N6 125.2(2) . .
O7 C43 H43 117.4 . .
N6 C43 H43 117.4 . .

loop_
_geom_bond_atom_site_label_1
_geom_bond_atom_site_label_2
_geom_bond_distance
_geom_bond_site_symmetry_2
Ni1 O5 2.0631(12) .
Ni1 O5 2.0631(12) 2_667
Ni1 N3 2.0780(14) .
Ni1 N3 2.0780(14) 2_667
Ni1 O3 2.1085(12) 2_667
Ni1 O3 2.1085(12) .
Ni2 O6 2.0786(12) .
Ni2 O6 2.0786(12) 2_545
Ni2 N1 2.0903(14) .
Ni2 N1 2.0903(14) 2_545
Ni2 O2 2.0955(12) 2_545
Ni2 O2 2.0955(12) .
O3 C19 1.281(2) .
O4 C19 1.250(2) .
O5 H5B 0.8502 .
O5 H5C 0.8500 .
O6 H6B 0.8500 .
O6 H6C 0.8499 .
O1 C30 1.247(2) .
O2 C30 1.283(2) .
O20 C39 1.363(2) .
O20 C40 1.415(3) .
O22 C28 1.384(2) .
O22 C29 1.392(3) .
N1 C2 1.317(2) .
N1 C1 1.381(2) .
C3 C1 1.351(2) .
C3 N2 1.383(2) .
C3 H3 0.9300 .
N3 C18 1.317(2) .
N3 C17 1.382(2) .
C16 C17 1.355(2) .
C16 N4 1.387(2) .
C16 H16 0.9300 .
N2 C2 1.361(2) .
N2 C4 1.426(2) .
C21 C22 1.388(2) .
C21 C20 1.391(3) .
C21 H21 0.9300 .
N4 C18 1.357(2) .
N4 C13 1.428(2) .
C30 C31 1.506(2) .
C37 C38 1.389(3) .
C37 C39 1.403(3) .
C37 C36 1.485(2) .
C18 H18 0.9300 .
C17 H17 0.9300 .
C26 C27 1.397(3) .
C26 C28 1.405(3) .
C26 C23 1.486(2) .
C27 C28 1.382(3) 2_566
C27 H27 0.9300 .
C13 C12 1.363(3) .
C13 C14 1.373(3) .
C4 C5 1.383(3) .
C4 C9 1.385(3) .
C28 C27 1.382(3) 2_566
C1 H1 0.9300 .
C36 C34 1.396(3) .
C36 C35 1.406(3) .
C22 C23 1.398(3) .
C22 H22 0.9300 .
C10 C11 1.374(3) .
C10 C15 1.375(3) .
C10 C7 1.487(3) .
C24 C25 1.384(3) .
C24 C23 1.395(3) .
C24 H24 0.9300 .
C34 C32 1.392(2) .
C34 H34 0.9300 .
C35 C33 1.380(3) .
C35 H35 0.9300 .
C20 C25 1.401(3) .
C20 C19 1.503(2) .
C7 C8 1.393(3) .
C7 C6 1.399(3) .
C31 C32 1.388(3) .
C31 C33 1.400(2) .
C25 H25 0.9300 .
C32 H32 0.9300 .
C12 C11 1.385(3) .
C12 H12 0.9300 .
C6 C5 1.380(3) .
C6 H6A 0.9300 .
C33 H33 0.9300 .
C15 C14 1.389(3) .
C15 H15 0.9300 .
C38 C39 1.393(3) 2_444
C38 H38 0.9300 .
C39 C38 1.393(3) 2_444
C11 H11 0.9300 .
C5 H5A 0.9300 .
C8 C9 1.391(3) .
C8 H8 0.9300 .
C14 H14 0.9300 .
C2 H2 0.9300 .
C9 H9 0.9300 .
C40 H40A 0.9600 .
C40 H40B 0.9600 .
C40 H40C 0.9600 .
C29 H29A 0.9600 .
C29 H29B 0.9600 .
C29 H29C 0.9600 .
O8 C46 1.225(3) .
N5 C46 1.331(3) .
N5 C44 1.449(3) .
N5 C45 1.459(3) .
C45 H45A 0.9600 .
C45 H45B 0.9600 .
C45 H45C 0.9600 .
C44 H44A 0.9600 .
C44 H44B 0.9600 .
C44 H44C 0.9600 .
C46 H46 0.9300 .
O7 C43 1.226(3) .
N6 C43 1.326(3) .
N6 C42 1.452(3) .
N6 C41 1.457(3) .
C41 H41A 0.9600 .
C41 H41B 0.9600 .
C41 H41C 0.9600 .
C42 H42A 0.9600 .
C42 H42B 0.9600 .
C42 H42C 0.9600 .
C43 H43 0.9300 .

loop_
_geom_torsion_atom_site_label_1
_geom_torsion_atom_site_label_2
_geom_torsion_atom_site_label_3
_geom_torsion_atom_site_label_4
_geom_torsion
_geom_torsion_site_symmetry_1
_geom_torsion_site_symmetry_4
O5 Ni1 O3 C19 -164.98(13) . .
O5 Ni1 O3 C19 15.02(13) 2_667 .
N3 Ni1 O3 C19 -76.38(14) . .
N3 Ni1 O3 C19 103.62(14) 2_667 .
O3 Ni1 O3 C19 3(100) 2_667 .
O6 Ni2 O2 C30 -171.11(13) . .
O6 Ni2 O2 C30 8.89(13) 2_545 .
N1 Ni2 O2 C30 95.31(14) . .
N1 Ni2 O2 C30 -84.69(14) 2_545 .
O2 Ni2 O2 C30 31(100) 2_545 .
O6 Ni2 N1 C2 111.95(14) . .
O6 Ni2 N1 C2 -68.05(14) 2_545 .
N1 Ni2 N1 C2 -98(78) 2_545 .
O2 Ni2 N1 C2 19.27(14) 2_545 .
O2 Ni2 N1 C2 -160.73(14) . .
O6 Ni2 N1 C1 -71.01(16) . .
O6 Ni2 N1 C1 108.99(16) 2_545 .
N1 Ni2 N1 C1 79(78) 2_545 .
O2 Ni2 N1 C1 -163.69(16) 2_545 .
O2 Ni2 N1 C1 16.31(16) . .
O5 Ni1 N3 C18 70.09(14) . .
O5 Ni1 N3 C18 -109.91(14) 2_667 .
N3 Ni1 N3 C18 -47(100) 2_667 .
O3 Ni1 N3 C18 162.02(14) 2_667 .
O3 Ni1 N3 C18 -17.98(14) . .
O5 Ni1 N3 C17 -113.96(16) . .
O5 Ni1 N3 C17 66.04(16) 2_667 .
N3 Ni1 N3 C17 128(100) 2_667 .
O3 Ni1 N3 C17 -22.02(16) 2_667 .
O3 Ni1 N3 C17 157.98(16) . .
C1 C3 N2 C2 -0.2(2) . .
C1 C3 N2 C4 180.00(17) . .
C17 C16 N4 C18 -0.1(2) . .
C17 C16 N4 C13 -177.73(17) . .
Ni2 O2 C30 O1 -24.0(2) . .
Ni2 O2 C30 C31 154.98(11) . .
C17 N3 C18 N4 -0.6(2) . .
Ni1 N3 C18 N4 176.21(11) . .
C16 N4 C18 N3 0.4(2) . .
C13 N4 C18 N3 178.09(16) . .
N4 C16 C17 N3 -0.2(2) . .
C18 N3 C17 C16 0.5(2) . .
Ni1 N3 C17 C16 -176.00(13) . .
C28 C26 C27 C28 -0.5(3) . 2_566
C23 C26 C27 C28 177.66(19) . 2_566
C18 N4 C13 C12 -168.5(2) . .
C16 N4 C13 C12 8.7(3) . .
C18 N4 C13 C14 11.3(3) . .
C16 N4 C13 C14 -171.5(2) . .
C2 N2 C4 C5 -31.9(3) . .
C3 N2 C4 C5 147.9(2) . .
C2 N2 C4 C9 147.9(2) . .
C3 N2 C4 C9 -32.3(3) . .
C29 O22 C28 C27 96.5(3) . 2_566
C29 O22 C28 C26 -84.3(3) . .
C27 C26 C28 C27 0.5(3) . 2_566
C23 C26 C28 C27 -177.60(19) . 2_566
C27 C26 C28 O22 -178.66(18) . .
C23 C26 C28 O22 3.2(3) . .
N2 C3 C1 N1 0.4(2) . .
C2 N1 C1 C3 -0.5(2) . .
Ni2 N1 C1 C3 -177.87(13) . .
C38 C37 C36 C34 -42.2(3) . .
C39 C37 C36 C34 134.9(2) . .
C38 C37 C36 C35 139.2(2) . .
C39 C37 C36 C35 -43.6(3) . .
C20 C21 C22 C23 1.3(3) . .
C35 C36 C34 C32 1.1(3) . .
C37 C36 C34 C32 -177.52(17) . .
C34 C36 C35 C33 -0.6(3) . .
C37 C36 C35 C33 178.05(19) . .
C22 C21 C20 C25 -2.6(3) . .
C22 C21 C20 C19 178.11(16) . .
C11 C10 C7 C8 -151.8(3) . .
C15 C10 C7 C8 26.6(4) . .
C11 C10 C7 C6 26.6(3) . .
C15 C10 C7 C6 -154.9(2) . .
C25 C24 C23 C22 -2.2(3) . .
C25 C24 C23 C26 177.8(2) . .
C21 C22 C23 C24 1.1(3) . .
C21 C22 C23 C26 -178.84(17) . .
C27 C26 C23 C24 145.4(2) . .
C28 C26 C23 C24 -36.6(3) . .
C27 C26 C23 C22 -34.7(3) . .
C28 C26 C23 C22 143.4(2) . .
O1 C30 C31 C32 175.80(17) . .
O2 C30 C31 C32 -3.2(2) . .
O1 C30 C31 C33 -4.3(3) . .
O2 C30 C31 C33 176.72(16) . .
C23 C24 C25 C20 0.9(3) . .
C21 C20 C25 C24 1.5(3) . .
C19 C20 C25 C24 -179.14(18) . .
C33 C31 C32 C34 -0.5(3) . .
C30 C31 C32 C34 179.41(16) . .
C36 C34 C32 C31 -0.6(3) . .
C14 C13 C12 C11 -1.0(5) . .
N4 C13 C12 C11 178.8(3) . .
C8 C7 C6 C5 0.2(3) . .
C10 C7 C6 C5 -178.3(2) . .
C36 C35 C33 C31 -0.5(3) . .
C32 C31 C33 C35 1.1(3) . .
C30 C31 C33 C35 -178.85(18) . .
C11 C10 C15 C14 -0.6(4) . .
C7 C10 C15 C14 -179.2(3) . .
C39 C37 C38 C39 0.0(3) . 2_444
C36 C37 C38 C39 177.32(18) . 2_444
C40 O20 C39 C38 14.7(3) . 2_444
C40 O20 C39 C37 -161.2(2) . .
C38 C37 C39 O20 176.00(19) . .
C36 C37 C39 O20 -1.2(3) . .
C38 C37 C39 C38 0.0(3) . 2_444
C36 C37 C39 C38 -177.26(18) . 2_444
C15 C10 C11 C12 1.4(4) . .
C7 C10 C11 C12 180.0(3) . .
C13 C12 C11 C10 -0.6(5) . .
C7 C6 C5 C4 -0.7(3) . .
C9 C4 C5 C6 0.9(3) . .
N2 C4 C5 C6 -179.35(19) . .
Ni1 O3 C19 O4 -29.6(2) . .
Ni1 O3 C19 C20 149.65(12) . .
C21 C20 C19 O4 -178.79(17) . .
C25 C20 C19 O4 1.9(3) . .
C21 C20 C19 O3 1.9(2) . .
C25 C20 C19 O3 -177.40(17) . .
C6 C7 C8 C9 0.1(4) . .
C10 C7 C8 C9 178.6(2) . .
C12 C13 C14 C15 1.8(4) . .
N4 C13 C14 C15 -178.0(2) . .
C10 C15 C14 C13 -0.9(5) . .
C1 N1 C2 N2 0.3(2) . .
Ni2 N1 C2 N2 178.01(11) . .
C3 N2 C2 N1 -0.1(2) . .
C4 N2 C2 N1 179.72(16) . .
C5 C4 C9 C8 -0.6(3) . .
N2 C4 C9 C8 179.7(2) . .
C7 C8 C9 C4 0.1(4) . .
C44 N5 C46 O8 179.7(2) . .
C45 N5 C46 O8 1.4(4) . .
C42 N6 C43 O7 4.2(4) . .
C41 N6 C43 O7 176.2(3) . .
